data_2205948
loop_
_publ_author_name
'Li, Xue-Mei'
'Feng, Si-Si'
'Zhang, Hong-Mei'
'Su, Ying-Lan'
'Qin, Shi-Dong'
'Lu, Li-Ping'
'Xue, Wan-Hua'
'Zhu, Miao-Li'

_publ_section_title
;
 Bis{[tris(1<i>H</i>-benzimidazol-2-ylmethyl)amine]chlorocobalt(II)}
 tetrachlorocobaltate(II) methanol tetrasolvate
;
_journal_issue 6
_journal_name_full 'Acta Crystallographica Section E'
_journal_page_first m1067
_journal_page_last m1069
_journal_paper_doi 10.1107/S1600536805014066
_journal_volume 61
_journal_year 2005
_chemical_formula_iupac '[Co Cl (C24 H21 N7 )]2 [Co Cl4], 4C H4 O1'
_chemical_formula_moiety '2C24 H21 Cl Co N7 +, Cl4 Co 2-, 4C H4 O'
_chemical_formula_sum 'C52 H58 Cl6 Co3 N14 O4'
_chemical_formula_weight 1332.61
_chemical_name_systematic
;
Bis{chloro[tris(1H-benzimidazol-2-ylmethyl)amine]cobalt(II)}
tetrachlorocobalt(II) methanol tetrasolvate
;
_space_group_IT_number 15
_symmetry_cell_setting monoclinic
_symmetry_space_group_name_Hall '-C 2yc'
_symmetry_space_group_name_H-M 'C 1 2/c 1'
_atom_sites_solution_hydrogens geom
_atom_sites_solution_primary direct
_atom_sites_solution_secondary difmap
_audit_creation_method SHELXL-97
_cell_angle_alpha 90.00
_cell_angle_beta 94.372(5)
_cell_angle_gamma 90.00
_cell_formula_units_Z 4
_cell_length_a 23.432(7)
_cell_length_b 16.752(5)
_cell_length_c 16.134(5)
_cell_measurement_reflns_used 1380
_cell_measurement_temperature 298(2)
_cell_measurement_theta_max 16.05
_cell_measurement_theta_min 2.74
_cell_volume 6315(3)
_computing_cell_refinement 'SAINT (Bruker, 2000)'
_computing_data_collection 'SMART (Bruker, 2000)'
_computing_data_reduction SAINT
_computing_molecular_graphics 'SHELXTL/PC (Sheldrick, 1999)'
_computing_publication_material SHELXTL/PC
_computing_structure_refinement 'SHELXL97 (Sheldrick, 1997)'
_computing_structure_solution 'SHELXS97 (Sheldrick, 1997)'
_diffrn_ambient_temperature 298(2)
_diffrn_measured_fraction_theta_full 0.997
_diffrn_measured_fraction_theta_max 0.997
_diffrn_measurement_device_type 'Bruker SMART 1K CCD area-detector'
_diffrn_measurement_method \w
_diffrn_radiation_monochromator graphite
_diffrn_radiation_source 'fine-focus sealed tube'
_diffrn_radiation_type MoK\a
_diffrn_radiation_wavelength 0.71073
_diffrn_reflns_av_R_equivalents 0.0845
_diffrn_reflns_av_sigmaI/netI 0.1539
_diffrn_reflns_limit_h_max 24
_diffrn_reflns_limit_h_min -27
_diffrn_reflns_limit_k_max 19
_diffrn_reflns_limit_k_min -14
_diffrn_reflns_limit_l_max 18
_diffrn_reflns_limit_l_min -19
_diffrn_reflns_number 15114
_diffrn_reflns_theta_full 25.00
_diffrn_reflns_theta_max 25.00
_diffrn_reflns_theta_min 1.50
_diffrn_standards_number 0
_exptl_absorpt_coefficient_mu 1.086
_exptl_absorpt_correction_T_max 0.899
_exptl_absorpt_correction_T_min 0.737
_exptl_absorpt_correction_type multi-scan
_exptl_absorpt_process_details '(SADABS; Sheldrick, 2000)'
_exptl_crystal_colour black
_exptl_crystal_density_diffrn 1.402
_exptl_crystal_density_method 'not measured'
_exptl_crystal_description block
_exptl_crystal_F_000 2732
_exptl_crystal_size_max 0.30
_exptl_crystal_size_mid 0.20
_exptl_crystal_size_min 0.10
_refine_diff_density_max 0.695
_refine_diff_density_min -0.639
_refine_ls_extinction_method none
_refine_ls_goodness_of_fit_ref 0.941
_refine_ls_hydrogen_treatment constr
_refine_ls_matrix_type full
_refine_ls_number_parameters 361
_refine_ls_number_reflns 5539
_refine_ls_number_restraints 6
_refine_ls_restrained_S_all 0.943
_refine_ls_R_factor_all 0.1973
_refine_ls_R_factor_gt 0.0917
_refine_ls_shift/su_max 0.002
_refine_ls_shift/su_mean 0.000
_refine_ls_structure_factor_coef Fsqd
_refine_ls_weighting_details 'w = 1/[\s^2^(Fo^2^)+(0.1169P)^2^] where P = (Fo^2^+2Fc^2^)/3'
_refine_ls_weighting_scheme calc
_refine_ls_wR_factor_gt 0.2237
_refine_ls_wR_factor_ref 0.2593
_reflns_number_gt 2235
_reflns_number_total 5539
_reflns_threshold_expression I>2\s(I)
_cod_data_source_file hb6195.cif
_cod_data_source_block I
_cod_original_sg_symbol_H-M 'C 2/c'
_cod_database_code 2205948
_cod_database_fobs_code 2205948

loop_
_symmetry_equiv_pos_as_xyz
'x, y, z'
'-x, y, -z+1/2'
'x+1/2, y+1/2, z'
'-x+1/2, y+1/2, -z+1/2'
'-x, -y, -z'
'x, -y, z-1/2'
'-x+1/2, -y+1/2, -z'
'x+1/2, -y+1/2, z-1/2'

loop_
_atom_site_label
_atom_site_fract_x
_atom_site_fract_y
_atom_site_fract_z
_atom_site_U_iso_or_equiv
_atom_site_adp_type
_atom_site_calc_flag
_atom_site_refinement_flags
_atom_site_occupancy
_atom_site_type_symbol
Co1 0.09552(5) 0.31455(8) 0.38875(7) 0.0626(5) Uani d . 1 Co
Cl1 0.13355(11) 0.40684(18) 0.30595(17) 0.0977(10) Uani d . 1 Cl
N1 0.0612(3) 0.2136(5) 0.4755(4) 0.066(2) Uani d . 1 N
N2 0.1573(3) 0.3009(5) 0.4850(4) 0.063(2) Uani d . 1 N
N3 0.1940(4) 0.2464(6) 0.6001(5) 0.080(2) Uani d . 1 N
H3 0.1990 0.2125 0.6400 0.096 Uiso calc R 1 H
N4 0.0225(3) 0.3610(5) 0.4270(4) 0.063(2) Uani d . 1 N
N5 -0.0538(3) 0.3597(5) 0.4986(5) 0.074(2) Uani d . 1 N
H5 -0.0776 0.3436 0.5331 0.089 Uiso calc R 1 H
N6 0.0829(3) 0.2197(6) 0.3126(5) 0.069(2) Uani d . 1 N
N7 0.0641(4) 0.0889(6) 0.2933(6) 0.096(3) Uani d . 1 N
H7 0.0532 0.0411 0.3037 0.116 Uiso calc R 1 H
C1 0.1101(4) 0.1807(6) 0.5248(6) 0.076(3) Uani d . 1 C
H1A 0.0986 0.1619 0.5779 0.091 Uiso calc R 1 H
H1B 0.1259 0.1360 0.4959 0.091 Uiso calc R 1 H
C2 0.1528(4) 0.2433(6) 0.5377(5) 0.057(2) Uani d . 1 C
C3 0.2030(4) 0.3486(6) 0.5168(6) 0.066(3) Uani d . 1 C
C4 0.2262(5) 0.3122(8) 0.5895(6) 0.079(3) Uani d . 1 C
C5 0.2729(5) 0.3460(9) 0.6369(8) 0.103(4) Uani d . 1 C
H5A 0.2886 0.3218 0.6852 0.124 Uiso calc R 1 H
C6 0.2934(5) 0.4136(11) 0.6098(9) 0.112(5) Uani d . 1 C
H6 0.3239 0.4371 0.6411 0.134 Uiso calc R 1 H
C7 0.2724(5) 0.4521(8) 0.5373(10) 0.112(5) Uani d . 1 C
H7A 0.2891 0.4994 0.5213 0.135 Uiso calc R 1 H
C8 0.2266(4) 0.4200(7) 0.4892(7) 0.084(3) Uani d . 1 C
H8 0.2120 0.4448 0.4405 0.101 Uiso calc R 1 H
C9 0.0194(4) 0.2523(6) 0.5275(5) 0.069(3) Uani d . 1 C
H9A 0.0384 0.2683 0.5805 0.083 Uiso calc R 1 H
H9B -0.0109 0.2151 0.5380 0.083 Uiso calc R 1 H
C10 -0.0049(4) 0.3237(6) 0.4822(6) 0.064(2) Uani d . 1 C
C11 -0.0108(4) 0.4266(6) 0.4055(6) 0.063(3) Uani d . 1 C
C12 -0.0586(4) 0.4266(6) 0.4506(6) 0.069(3) Uani d . 1 C
C13 -0.1007(5) 0.4861(7) 0.4409(7) 0.091(3) Uani d . 1 C
H13 -0.1339 0.4838 0.4691 0.109 Uiso calc R 1 H
C14 -0.0909(5) 0.5474(7) 0.3883(7) 0.090(3) Uani d . 1 C
H14 -0.1173 0.5887 0.3816 0.108 Uiso calc R 1 H
C15 -0.0426(5) 0.5495(7) 0.3451(6) 0.093(3) Uani d . 1 C
H15 -0.0371 0.5920 0.3094 0.112 Uiso calc R 1 H
C16 -0.0025(4) 0.4900(7) 0.3537(6) 0.081(3) Uani d . 1 C
H16 0.0302 0.4925 0.3246 0.097 Uiso calc R 1 H
C17 0.0334(4) 0.1539(7) 0.4207(6) 0.086(3) Uani d . 1 C
H17A -0.0070 0.1662 0.4105 0.103 Uiso calc R 1 H
H17B 0.0369 0.1015 0.4463 0.103 Uiso calc R 1 H
C18 0.0614(4) 0.1543(8) 0.3412(7) 0.085(3) Uani d . 1 C
C19 0.0999(4) 0.1966(9) 0.2356(7) 0.083(3) Uani d . 1 C
C20 0.0890(5) 0.1170(11) 0.2227(8) 0.098(4) Uani d . 1 C
C21 0.1019(6) 0.0718(12) 0.1496(10) 0.140(7) Uani d . 1 C
H21 0.0945 0.0175 0.1427 0.167 Uiso calc R 1 H
C22 0.1259(8) 0.1175(16) 0.0931(12) 0.171(11) Uani d . 1 C
H22 0.1357 0.0925 0.0447 0.206 Uiso calc R 1 H
C23 0.1374(6) 0.1990(13) 0.1003(9) 0.138(7) Uani d . 1 C
H23 0.1533 0.2259 0.0572 0.166 Uiso calc R 1 H
C24 0.1247(4) 0.2418(9) 0.1749(7) 0.104(4) Uani d . 1 C
H24 0.1326 0.2959 0.1820 0.125 Uiso calc R 1 H
C25 0.2215(8) 0.1046(11) 0.7871(11) 0.210(8) Uani d U 1 C
H25A 0.2373 0.1289 0.8376 0.315 Uiso calc R 1 H
H25B 0.2341 0.0501 0.7849 0.315 Uiso calc R 1 H
H25C 0.1805 0.1060 0.7855 0.315 Uiso calc R 1 H
O1 0.2399(4) 0.1464(8) 0.7189(6) 0.161(4) Uani d . 1 O
H1 0.2749 0.1479 0.7220 0.242 Uiso calc R 1 H
C26 0.8202(10) 0.3701(10) 0.6502(13) 0.249(10) Uani d . 1 C
H26A 0.8176 0.3566 0.7076 0.374 Uiso calc R 1 H
H26B 0.7830 0.3656 0.6210 0.374 Uiso calc R 1 H
H26C 0.8338 0.4239 0.6461 0.374 Uiso calc R 1 H
O2 0.8674(6) 0.3052(7) 0.6065(6) 0.180(4) Uani d . 1 O
H2 0.8805 0.2737 0.6420 0.271 Uiso calc R 1 H
Co2 1.0000 0.85514(13) 0.2500 0.1017(8) Uani d S 1 Co
Cl2 1.0145(3) 0.9309(2) 0.36469(19) 0.222(3) Uani d . 1 Cl
Cl3 0.9242(2) 0.7777(4) 0.2594(2) 0.231(3) Uani d . 1 Cl

loop_
_atom_site_aniso_label
_atom_site_aniso_U_11
_atom_site_aniso_U_22
_atom_site_aniso_U_33
_atom_site_aniso_U_12
_atom_site_aniso_U_13
_atom_site_aniso_U_23
Co1 0.0507(7) 0.0807(10) 0.0567(7) 0.0113(7) 0.0050(5) 0.0071(7)
Cl1 0.0819(18) 0.118(2) 0.0956(19) 0.0102(17) 0.0233(15) 0.0363(18)
N1 0.065(5) 0.067(5) 0.064(5) 0.015(4) 0.001(4) -0.004(4)
N2 0.044(4) 0.076(6) 0.068(5) 0.001(4) 0.003(4) -0.005(5)
N3 0.066(6) 0.103(8) 0.073(6) 0.030(5) 0.013(5) 0.006(5)
N4 0.053(5) 0.073(6) 0.062(5) 0.018(4) 0.002(4) -0.005(4)
N5 0.059(5) 0.088(6) 0.077(5) 0.016(5) 0.017(4) -0.004(5)
N6 0.058(5) 0.090(7) 0.062(5) -0.004(5) 0.017(4) -0.017(5)
N7 0.091(7) 0.092(8) 0.102(7) 0.013(5) -0.021(6) -0.026(7)
C1 0.078(7) 0.071(7) 0.080(7) 0.011(6) 0.014(5) 0.018(6)
C2 0.056(6) 0.065(7) 0.049(5) 0.020(5) 0.003(5) 0.002(5)
C3 0.056(6) 0.065(7) 0.077(7) 0.019(6) 0.008(5) -0.020(6)
C4 0.066(7) 0.106(10) 0.065(7) 0.039(7) 0.008(6) -0.010(7)
C5 0.055(8) 0.163(14) 0.088(8) 0.038(8) -0.008(7) -0.024(10)
C6 0.062(9) 0.164(16) 0.107(11) 0.009(9) -0.008(7) -0.039(11)
C7 0.056(8) 0.096(10) 0.189(14) -0.010(7) 0.037(9) -0.053(11)
C8 0.054(7) 0.096(9) 0.105(8) 0.012(6) 0.013(6) -0.015(8)
C9 0.070(6) 0.072(7) 0.067(6) 0.004(5) 0.015(5) 0.005(6)
C10 0.061(6) 0.061(7) 0.070(6) 0.006(6) 0.014(5) -0.003(6)
C11 0.056(6) 0.077(8) 0.055(6) 0.015(6) -0.002(5) -0.011(6)
C12 0.078(7) 0.067(8) 0.062(6) 0.013(6) -0.003(5) -0.011(6)
C13 0.085(8) 0.097(9) 0.091(8) 0.026(7) 0.002(6) -0.022(8)
C14 0.107(9) 0.085(9) 0.077(7) 0.043(7) 0.000(7) 0.001(7)
C15 0.106(9) 0.110(10) 0.064(7) 0.030(8) 0.009(6) 0.002(7)
C16 0.089(8) 0.090(8) 0.064(6) 0.038(7) 0.006(5) 0.014(6)
C17 0.079(7) 0.097(9) 0.084(7) 0.005(6) 0.022(6) 0.005(7)
C18 0.064(7) 0.097(10) 0.092(9) 0.012(7) -0.021(6) -0.039(8)
C19 0.059(7) 0.119(11) 0.073(8) 0.008(7) 0.006(6) -0.003(8)
C20 0.060(7) 0.154(14) 0.078(9) 0.022(8) 0.000(6) -0.024(10)
C21 0.101(11) 0.194(19) 0.118(12) 0.046(11) -0.025(9) -0.074(14)
C22 0.132(16) 0.27(3) 0.112(14) 0.10(2) -0.001(11) -0.06(2)
C23 0.100(10) 0.24(2) 0.073(9) 0.075(14) 0.023(7) 0.009(13)
C24 0.069(7) 0.161(13) 0.081(8) 0.032(8) -0.008(6) -0.017(9)
C25 0.200(11) 0.217(11) 0.217(11) 0.005(9) 0.045(9) 0.044(9)
O1 0.111(6) 0.246(11) 0.131(7) 0.074(8) 0.040(6) 0.091(8)
C26 0.32(3) 0.155(17) 0.28(2) 0.056(18) 0.06(2) 0.052(18)
O2 0.195(11) 0.209(13) 0.148(8) 0.008(9) 0.088(8) 0.041(8)
Co2 0.155(2) 0.0885(17) 0.0637(12) 0.000 0.0255(13) 0.000
Cl2 0.514(9) 0.084(3) 0.065(2) -0.016(4) 0.006(3) -0.0075(19)
Cl3 0.173(4) 0.418(8) 0.099(3) -0.111(5) -0.005(3) 0.019(4)

loop_
_atom_type_symbol
_atom_type_description
_atom_type_scat_dispersion_real
_atom_type_scat_dispersion_imag
_atom_type_scat_source
C C 0.0033 0.0016 'International Tables Vol C Tables 4.2.6.8 and 6.1.1.4'
H H 0.0000 0.0000 'International Tables Vol C Tables 4.2.6.8 and 6.1.1.4'
N N 0.0061 0.0033 'International Tables Vol C Tables 4.2.6.8 and 6.1.1.4'
O O 0.0106 0.0060 'International Tables Vol C Tables 4.2.6.8 and 6.1.1.4'
Cl Cl 0.1484 0.1585 'International Tables Vol C Tables 4.2.6.8 and 6.1.1.4'
Co Co 0.3494 0.9721 'International Tables Vol C Tables 4.2.6.8 and 6.1.1.4'

loop_
_geom_angle_atom_site_label_1
_geom_angle_atom_site_label_2
_geom_angle_atom_site_label_3
_geom_angle_site_symmetry_1
_geom_angle_site_symmetry_3
_geom_angle
_geom_angle_publ_flag
N6 Co1 N4 . . 113.7(3) y
N6 Co1 N2 . . 115.8(3) y
N4 Co1 N2 . . 112.2(3) y
N6 Co1 Cl1 . . 102.9(3) y
N4 Co1 Cl1 . . 107.3(3) y
N2 Co1 Cl1 . . 103.6(2) y
N6 Co1 N1 . . 76.0(3) y
N4 Co1 N1 . . 76.2(3) y
N2 Co1 N1 . . 74.1(3) y
Cl1 Co1 N1 . . 176.44(19) y
C1 N1 C17 . . 111.7(8) ?
C1 N1 C9 . . 112.6(7) ?
C17 N1 C9 . . 111.0(7) ?
C1 N1 Co1 . . 107.7(6) ?
C17 N1 Co1 . . 106.7(5) ?
C9 N1 Co1 . . 106.8(5) ?
C2 N2 C3 . . 106.4(8) ?
C2 N2 Co1 . . 119.4(6) ?
C3 N2 Co1 . . 133.5(7) ?
C2 N3 C4 . . 108.3(9) ?
C2 N3 H3 . . 125.8 ?
C4 N3 H3 . . 125.8 ?
C10 N4 C11 . . 104.8(8) ?
C10 N4 Co1 . . 120.0(7) ?
C11 N4 Co1 . . 135.1(7) ?
C10 N5 C12 . . 107.1(8) ?
C10 N5 H5 . . 126.5 ?
C12 N5 H5 . . 126.5 ?
C18 N6 C19 . . 103.1(10) ?
C18 N6 Co1 . . 119.3(7) ?
C19 N6 Co1 . . 136.6(9) ?
C18 N7 C20 . . 103.6(11) ?
C18 N7 H7 . . 128.2 ?
C20 N7 H7 . . 128.2 ?
C2 C1 N1 . . 108.1(8) ?
C2 C1 H1A . . 110.1 ?
N1 C1 H1A . . 110.1 ?
C2 C1 H1B . . 110.1 ?
N1 C1 H1B . . 110.1 ?
H1A C1 H1B . . 108.4 ?
N2 C2 N3 . . 111.9(9) ?
N2 C2 C1 . . 122.2(8) ?
N3 C2 C1 . . 125.7(10) ?
C4 C3 N2 . . 107.2(10) ?
C4 C3 C8 . . 120.1(11) ?
N2 C3 C8 . . 132.7(10) ?
N3 C4 C3 . . 106.1(10) ?
N3 C4 C5 . . 132.7(12) ?
C3 C4 C5 . . 121.2(13) ?
C6 C5 C4 . . 117.1(14) ?
C6 C5 H5A . . 121.5 ?
C4 C5 H5A . . 121.5 ?
C5 C6 C7 . . 124.1(14) ?
C5 C6 H6 . . 117.9 ?
C7 C6 H6 . . 117.9 ?
C8 C7 C6 . . 120.1(13) ?
C8 C7 H7A . . 120.0 ?
C6 C7 H7A . . 120.0 ?
C7 C8 C3 . . 117.4(11) ?
C7 C8 H8 . . 121.3 ?
C3 C8 H8 . . 121.3 ?
N1 C9 C10 . . 108.5(7) ?
N1 C9 H9A . . 110.0 ?
C10 C9 H9A . . 110.0 ?
N1 C9 H9B . . 110.0 ?
C10 C9 H9B . . 110.0 ?
H9A C9 H9B . . 108.4 ?
N4 C10 N5 . . 113.3(9) ?
N4 C10 C9 . . 122.0(8) ?
N5 C10 C9 . . 124.4(9) ?
C16 C11 N4 . . 131.7(9) ?
C16 C11 C12 . . 118.6(10) ?
N4 C11 C12 . . 109.5(9) ?
N5 C12 C11 . . 105.3(9) ?
N5 C12 C13 . . 132.5(11) ?
C11 C12 C13 . . 122.2(11) ?
C14 C13 C12 . . 117.0(11) ?
C14 C13 H13 . . 121.5 ?
C12 C13 H13 . . 121.5 ?
C13 C14 C15 . . 121.4(10) ?
C13 C14 H14 . . 119.3 ?
C15 C14 H14 . . 119.3 ?
C16 C15 C14 . . 120.9(11) ?
C16 C15 H15 . . 119.5 ?
C14 C15 H15 . . 119.5 ?
C15 C16 C11 . . 119.8(10) ?
C15 C16 H16 . . 120.1 ?
C11 C16 H16 . . 120.1 ?
N1 C17 C18 . . 108.3(9) ?
N1 C17 H17A . . 110.0 ?
C18 C17 H17A . . 110.0 ?
N1 C17 H17B . . 110.0 ?
C18 C17 H17B . . 110.0 ?
H17A C17 H17B . . 108.4 ?
N6 C18 N7 . . 116.4(11) ?
N6 C18 C17 . . 121.2(11) ?
N7 C18 C17 . . 122.4(13) ?
C20 C19 N6 . . 110.1(11) ?
C20 C19 C24 . . 120.3(12) ?
N6 C19 C24 . . 129.6(13) ?
C19 C20 N7 . . 106.7(11) ?
C19 C20 C21 . . 125.6(15) ?
N7 C20 C21 . . 127.7(17) ?
C22 C21 C20 . . 112(2) ?
C22 C21 H21 . . 123.9 ?
C20 C21 H21 . . 123.9 ?
C21 C22 C23 . . 126(2) ?
C21 C22 H22 . . 117.0 ?
C23 C22 H22 . . 117.0 ?
C22 C23 C24 . . 120.2(18) ?
C22 C23 H23 . . 119.9 ?
C24 C23 H23 . . 119.9 ?
C19 C24 C23 . . 115.8(14) ?
C19 C24 H24 . . 122.1 ?
C23 C24 H24 . . 122.1 ?
O1 C25 H25A . . 109.5 ?
O1 C25 H25B . . 109.5 ?
H25A C25 H25B . . 109.5 ?
O1 C25 H25C . . 109.5 ?
H25A C25 H25C . . 109.5 ?
H25B C25 H25C . . 109.5 ?
C25 O1 H1 . . 109.5 ?
O2 C26 H26A . . 109.5 ?
O2 C26 H26B . . 109.5 ?
H26A C26 H26B . . 109.5 ?
O2 C26 H26C . . 109.5 ?
H26A C26 H26C . . 109.5 ?
H26B C26 H26C . . 109.5 ?
C26 O2 H2 . . 109.5 ?
Cl3 Co2 Cl3 2_755 . 108.2(4) ?
Cl3 Co2 Cl2 2_755 . 108.4(2) ?
Cl3 Co2 Cl2 . . 110.27(19) ?
Cl3 Co2 Cl2 2_755 2_755 110.27(19) ?
Cl3 Co2 Cl2 . 2_755 108.4(2) ?
Cl2 Co2 Cl2 . 2_755 111.3(2) ?

loop_
_geom_bond_atom_site_label_1
_geom_bond_atom_site_label_2
_geom_bond_site_symmetry_2
_geom_bond_distance
_geom_bond_publ_flag
Co1 N6 . 2.016(8) y
Co1 N4 . 2.019(7) y
Co1 N2 . 2.053(7) y
Co1 Cl1 . 2.269(3) y
Co1 N1 . 2.375(7) y
N1 C1 . 1.453(10) ?
N1 C17 . 1.456(11) ?
N1 C9 . 1.485(10) ?
N2 C2 . 1.296(10) ?
N2 C3 . 1.402(11) ?
N3 C2 . 1.342(11) ?
N3 C4 . 1.353(12) ?
N3 H3 . 0.8600 ?
N4 C10 . 1.297(10) ?
N4 C11 . 1.378(11) ?
N5 C10 . 1.337(10) ?
N5 C12 . 1.363(11) ?
N5 H5 . 0.8600 ?
N6 C18 . 1.305(13) ?
N6 C19 . 1.389(12) ?
N7 C18 . 1.345(12) ?
N7 C20 . 1.400(13) ?
N7 H7 . 0.8600 ?
C1 C2 . 1.452(12) ?
C1 H1A . 0.9700 ?
C1 H1B . 0.9700 ?
C3 C4 . 1.395(13) ?
C3 C8 . 1.405(13) ?
C4 C5 . 1.406(16) ?
C5 C6 . 1.318(16) ?
C5 H5A . 0.9300 ?
C6 C7 . 1.392(17) ?
C6 H6 . 0.9300 ?
C7 C8 . 1.384(14) ?
C7 H7A . 0.9300 ?
C8 H8 . 0.9300 ?
C9 C10 . 1.493(12) ?
C9 H9A . 0.9700 ?
C9 H9B . 0.9700 ?
C11 C16 . 1.374(12) ?
C11 C12 . 1.381(11) ?
C12 C13 . 1.402(13) ?
C13 C14 . 1.363(13) ?
C13 H13 . 0.9300 ?
C14 C15 . 1.374(13) ?
C14 H14 . 0.9300 ?
C15 C16 . 1.369(13) ?
C15 H15 . 0.9300 ?
C16 H16 . 0.9300 ?
C17 C18 . 1.485(14) ?
C17 H17A . 0.9700 ?
C17 H17B . 0.9700 ?
C19 C20 . 1.370(15) ?
C19 C24 . 1.399(14) ?
C20 C21 . 1.453(17) ?
C21 C22 . 1.35(2) ?
C21 H21 . 0.9300 ?
C22 C23 . 1.39(2) ?
C22 H22 . 0.9300 ?
C23 C24 . 1.452(17) ?
C23 H23 . 0.9300 ?
C24 H24 . 0.9300 ?
C25 O1 . 1.400(16) ?
C25 H25A . 0.9600 ?
C25 H25B . 0.9600 ?
C25 H25C . 0.9600 ?
O1 H1 . 0.8200 ?
C26 O2 . 1.739(19) ?
C26 H26A . 0.9600 ?
C26 H26B . 0.9600 ?
C26 H26C . 0.9600 ?
O2 H2 . 0.8200 ?
Co2 Cl3 2_755 2.214(5) ?
Co2 Cl3 . 2.214(5) y
Co2 Cl2 . 2.248(3) y
Co2 Cl2 2_755 2.248(3) ?

loop_
_geom_hbond_atom_site_label_D
_geom_hbond_atom_site_label_H
_geom_hbond_atom_site_label_A
_geom_hbond_site_symmetry_A
_geom_hbond_distance_DH
_geom_hbond_distance_HA
_geom_hbond_distance_DA
_geom_hbond_angle_DHA
_geom_hbond_publ_flag
O1 H1 Cl1 7_556 0.82 2.41 3.152(8) 152 y
N7 H7 Cl2 1_445 0.86 2.31 3.145(11) 163 y
N5 H5 O2 1_455 0.86 1.93 2.786(12) 178 y
N3 H3 O1 . 0.86 1.89 2.706(12) 158 y
C8 H8 Cl1 . 0.93 2.81 3.545(12) 137 y
C16 H16 Cl1 . 0.93 2.85 3.616(10) 140 y
C24 H24 Cl1 . 0.93 2.73 3.477(13) 138 y
C16 H16 C16 2 0.93 2.90 3.357(18) 112 y

loop_
_geom_torsion_atom_site_label_1
_geom_torsion_atom_site_label_2
_geom_torsion_atom_site_label_3
_geom_torsion_atom_site_label_4
_geom_torsion
_geom_torsion_publ_flag
N6 Co1 N1 C1 101.3(6) ?
N4 Co1 N1 C1 -139.5(6) ?
N2 Co1 N1 C1 -21.2(6) ?
N6 Co1 N1 C17 -18.8(6) ?
N4 Co1 N1 C17 100.4(6) ?
N2 Co1 N1 C17 -141.3(6) ?
N6 Co1 N1 C9 -137.6(6) ?
N4 Co1 N1 C9 -18.4(5) ?
N2 Co1 N1 C9 99.9(6) ?
N6 Co1 N2 C2 -58.0(7) ?
N4 Co1 N2 C2 74.7(7) ?
Cl1 Co1 N2 C2 -169.9(6) ?
N1 Co1 N2 C2 7.3(6) ?
N6 Co1 N2 C3 133.0(7) y
N4 Co1 N2 C3 -94.4(8) ?
Cl1 Co1 N2 C3 21.1(8) ?
N1 Co1 N2 C3 -161.7(8) ?
N6 Co1 N4 C10 74.0(7) ?
N2 Co1 N4 C10 -59.7(7) ?
Cl1 Co1 N4 C10 -172.9(6) ?
N1 Co1 N4 C10 6.3(6) ?
N6 Co1 N4 C11 -102.3(8) ?
N2 Co1 N4 C11 124.0(8) y
Cl1 Co1 N4 C11 10.8(8) ?
N1 Co1 N4 C11 -169.9(8) ?
N4 Co1 N6 C18 -64.9(8) ?
N2 Co1 N6 C18 67.1(8) ?
Cl1 Co1 N6 C18 179.4(7) ?
N1 Co1 N6 C18 2.9(7) ?
N4 Co1 N6 C19 129.1(9) y
N2 Co1 N6 C19 -98.9(10) ?
Cl1 Co1 N6 C19 13.4(10) ?
N1 Co1 N6 C19 -163.2(10) ?
C17 N1 C1 C2 146.9(8) ?
C9 N1 C1 C2 -87.4(9) ?
Co1 N1 C1 C2 30.0(8) ?
C3 N2 C2 N3 -3.3(9) ?
Co1 N2 C2 N3 -175.1(5) ?
C3 N2 C2 C1 -179.0(8) ?
Co1 N2 C2 C1 9.2(11) ?
C4 N3 C2 N2 2.6(10) ?
C4 N3 C2 C1 178.1(8) ?
N1 C1 C2 N2 -28.6(11) ?
N1 C1 C2 N3 156.3(8) ?
C2 N2 C3 C4 2.8(9) ?
Co1 N2 C3 C4 172.9(6) ?
C2 N2 C3 C8 -177.4(9) ?
Co1 N2 C3 C8 -7.3(14) ?
C2 N3 C4 C3 -0.7(10) ?
C2 N3 C4 C5 177.3(10) ?
N2 C3 C4 N3 -1.2(9) ?
C8 C3 C4 N3 178.9(8) ?
N2 C3 C4 C5 -179.6(8) ?
C8 C3 C4 C5 0.6(13) ?
N3 C4 C5 C6 -177.4(11) ?
C3 C4 C5 C6 0.4(16) ?
C4 C5 C6 C7 -1(2) ?
C5 C6 C7 C8 1(2) ?
C6 C7 C8 C3 0.2(15) ?
C4 C3 C8 C7 -0.8(13) ?
N2 C3 C8 C7 179.3(9) ?
C1 N1 C9 C10 143.8(8) ?
C17 N1 C9 C10 -90.1(9) ?
Co1 N1 C9 C10 25.8(8) ?
C11 N4 C10 N5 0.1(10) ?
Co1 N4 C10 N5 -177.2(6) ?
C11 N4 C10 C9 -174.5(8) ?
Co1 N4 C10 C9 8.2(11) ?
C12 N5 C10 N4 -0.5(10) ?
C12 N5 C10 C9 174.0(8) ?
N1 C9 C10 N4 -25.1(12) ?
N1 C9 C10 N5 161.0(8) ?
C10 N4 C11 C16 176.0(10) ?
Co1 N4 C11 C16 -7.4(15) ?
C10 N4 C11 C12 0.3(9) ?
Co1 N4 C11 C12 177.0(6) ?
C10 N5 C12 C11 0.6(9) ?
C10 N5 C12 C13 179.1(10) ?
C16 C11 C12 N5 -176.9(8) ?
N4 C11 C12 N5 -0.6(10) ?
C16 C11 C12 C13 4.5(14) ?
N4 C11 C12 C13 -179.2(8) ?
N5 C12 C13 C14 177.8(10) ?
C11 C12 C13 C14 -3.9(14) ?
C12 C13 C14 C15 1.8(16) ?
C13 C14 C15 C16 -0.3(17) ?
C14 C15 C16 C11 0.8(15) ?
N4 C11 C16 C15 -178.1(9) ?
C12 C11 C16 C15 -2.8(14) ?
C1 N1 C17 C18 -88.4(10) ?
C9 N1 C17 C18 145.1(8) ?
Co1 N1 C17 C18 29.1(9) ?
C19 N6 C18 N7 2.6(11) ?
Co1 N6 C18 N7 -167.7(6) ?
C19 N6 C18 C17 -174.9(8) ?
Co1 N6 C18 C17 14.9(12) ?
C20 N7 C18 N6 -2.4(11) ?
C20 N7 C18 C17 175.0(9) ?
N1 C17 C18 N6 -31.6(13) ?
N1 C17 C18 N7 151.1(8) ?
C18 N6 C19 C20 -1.6(11) ?
Co1 N6 C19 C20 165.9(8) ?
C18 N6 C19 C24 178.3(10) ?
Co1 N6 C19 C24 -14.1(17) ?
N6 C19 C20 N7 0.3(12) ?
C24 C19 C20 N7 -179.7(8) ?
N6 C19 C20 C21 -178.9(10) ?
C24 C19 C20 C21 1.1(17) ?
C18 N7 C20 C19 1.2(11) ?
C18 N7 C20 C21 -179.7(11) ?
C19 C20 C21 C22 -1(2) ?
N7 C20 C21 C22 -179.9(13) ?
C20 C21 C22 C23 -1(3) ?
C21 C22 C23 C24 2(3) ?
C20 C19 C24 C23 0.0(15) ?
N6 C19 C24 C23 -180.0(10) ?
C22 C23 C24 C19 -1.3(19) ?
